data_7705433
loop_
_publ_author_name
'Jana, Narayan Ch'
'Brand\~ao, Paula'
'Frontera, Antonio'
'Panja, Anangamohan'

_publ_section_title
;
 A facile biomimetic catalytic activity through hydrogen atom abstraction
 by the secondary coordination sphere in manganese(III) complexes.
;
_journal_issue 40
_journal_name_full 'Dalton transactions (Cambridge, England : 2003)'
_journal_page_first 14216
_journal_page_last 14230
_journal_paper_doi 10.1039/d0dt02431g
_journal_volume 49
_journal_year 2020
_chemical_formula_sum 'C60 H104 Cl4 Mn2 N12 O23'
_chemical_formula_weight 1613.23
_space_group_crystal_system triclinic
_space_group_IT_number 2
_space_group_name_Hall '-P 1'
_space_group_name_H-M_alt 'P -1'
_atom_sites_solution_hydrogens mixed
_audit_creation_method SHELXL-2018/3
_audit_update_record
;
2020-09-13 deposited with the CCDC.	2020-09-14 downloaded from the CCDC.
;
_cell_angle_alpha 62.513(2)
_cell_angle_beta 83.342(2)
_cell_angle_gamma 72.418(2)
_cell_formula_units_Z 1
_cell_length_a 12.2066(6)
_cell_length_b 13.0928(8)
_cell_length_c 13.7344(8)
_cell_measurement_reflns_used 434
_cell_measurement_temperature 150(2)
_cell_measurement_theta_max 26.00
_cell_measurement_theta_min 2.96
_cell_volume 1855.55(19)
_computing_cell_refinement 'Bruker Smart'
_computing_data_collection 'Bruker Smart'
_computing_data_reduction 'Bruker Saint'
_computing_molecular_graphics 'Mercury (Macrae et al 2008)'
_computing_publication_material 'SHELXL-2018/3 (Sheldrick, 2018)'
_computing_structure_refinement 'SHELXL-2018/3 (Sheldrick, 2018)'
_computing_structure_solution 'SHELXT 2014/4 (Sheldrick, 2014)'
_diffrn_ambient_temperature 150(2)
_diffrn_measured_fraction_theta_full 0.998
_diffrn_measured_fraction_theta_max 0.996
_diffrn_measurement_device_type CCD
_diffrn_measurement_method 'omega and phi scans'
_diffrn_radiation_type MoK\a
_diffrn_radiation_wavelength 0.71073
_diffrn_reflns_av_R_equivalents 0.0366
_diffrn_reflns_av_unetI/netI 0.0215
_diffrn_reflns_Laue_measured_fraction_full 0.998
_diffrn_reflns_Laue_measured_fraction_max 0.996
_diffrn_reflns_limit_h_max 15
_diffrn_reflns_limit_h_min -15
_diffrn_reflns_limit_k_max 16
_diffrn_reflns_limit_k_min -16
_diffrn_reflns_limit_l_max 17
_diffrn_reflns_limit_l_min -17
_diffrn_reflns_number 64070
_diffrn_reflns_point_group_measured_fraction_full 0.998
_diffrn_reflns_point_group_measured_fraction_max 0.996
_diffrn_reflns_theta_full 25.242
_diffrn_reflns_theta_max 27.186
_diffrn_reflns_theta_min 2.387
_diffrn_source 'fine-focus sealed tube'
_exptl_absorpt_coefficient_mu 0.565
_exptl_absorpt_correction_T_max 0.7455
_exptl_absorpt_correction_T_min 0.7026
_exptl_absorpt_correction_type multi-scan
_exptl_absorpt_process_details sadabs
_exptl_crystal_colour brown
_exptl_crystal_density_diffrn 1.444
_exptl_crystal_description plate
_exptl_crystal_F_000 850
_exptl_crystal_size_max 0.180
_exptl_crystal_size_mid 0.080
_exptl_crystal_size_min 0.020
_refine_diff_density_max 1.054
_refine_diff_density_min -0.529
_refine_diff_density_rms 0.063
_refine_ls_extinction_method none
_refine_ls_goodness_of_fit_ref 1.018
_refine_ls_hydrogen_treatment mixed
_refine_ls_matrix_type full
_refine_ls_number_parameters 478
_refine_ls_number_reflns 8232
_refine_ls_number_restraints 0
_refine_ls_restrained_S_all 1.018
_refine_ls_R_factor_all 0.0550
_refine_ls_R_factor_gt 0.0401
_refine_ls_shift/su_max 0.000
_refine_ls_shift/su_mean 0.000
_refine_ls_structure_factor_coef Fsqd
_refine_ls_weighting_details 'w=1/[\s^2^(Fo^2^)+(0.0496P)^2^+2.0205P] where P=(Fo^2^+2Fc^2^)/3'
_refine_ls_weighting_scheme calc
_refine_ls_wR_factor_gt 0.0997
_refine_ls_wR_factor_ref 0.1093
_reflns_Friedel_coverage 0.000
_reflns_number_gt 6640
_reflns_number_total 8232
_reflns_threshold_expression 'I > 2\s(I)'
_cod_data_source_file d0dt02431g2.cif
_cod_data_source_block Complex-1
_cod_depositor_comments 'Adding full bibliography for 7705430--7705433.cif.'
_cod_original_cell_volume 1855.55(18)
_cod_database_code 7705433
_shelx_shelxl_version_number 2018/3
_shelx_space_group_comment
;
The symmetry employed for this shelxl refinement is uniquely defined
by the following loop, which should always be used as a source of
symmetry information in preference to the above space-group names.
They are only intended as comments.
;
_shelx_estimated_absorpt_t_min 0.905
_shelx_estimated_absorpt_t_max 0.989

loop_
_space_group_symop_operation_xyz
'x, y, z'
'-x, -y, -z'

loop_
_atom_site_label
_atom_site_type_symbol
_atom_site_fract_x
_atom_site_fract_y
_atom_site_fract_z
_atom_site_U_iso_or_equiv
_atom_site_adp_type
_atom_site_occupancy
_atom_site_site_symmetry_order
_atom_site_calc_flag
_atom_site_refinement_flags_posn
_atom_site_refinement_flags_adp
_atom_site_refinement_flags_occupancy
_atom_site_disorder_assembly
_atom_site_disorder_group
H3N H 0.606(3) 0.502(3) 0.757(3) 0.052(9) Uiso 1 1 d . . . . .
H10F H 0.801274 0.445307 0.815718 0.077 Uiso 1 1 d . U . . .
H20A H 0.532948 0.351484 1.006701 0.077 Uiso 0.5 1 d . U P . .
H20B H 0.527174 0.468406 0.967669 0.077 Uiso 0.5 1 d . U P . .
H10E H 0.713871 0.412066 0.873770 0.077 Uiso 1 1 d . U . . .
MnA Mn 0.500000 1.000000 0.500000 0.01309(10) Uani 1 2 d S . P . .
O1A O 0.55418(11) 0.86943(11) 0.46603(11) 0.0166(3) Uani 1 1 d . . . . .
N1A N 0.36679(13) 1.06839(14) 0.39073(13) 0.0154(3) Uani 1 1 d . . . . .
N2A N 0.36701(13) 0.90461(14) 0.61974(13) 0.0163(3) Uani 1 1 d . . . . .
N3A N 0.54216(16) 0.52417(15) 0.71364(16) 0.0261(4) Uani 1 1 d . . . . .
C1A C 0.54663(16) 0.87015(17) 0.37003(15) 0.0161(4) Uani 1 1 d . . . . .
C2A C 0.46069(16) 0.95619(17) 0.28944(16) 0.0168(4) Uani 1 1 d . . . . .
C3A C 0.45769(17) 0.95165(19) 0.18923(16) 0.0206(4) Uani 1 1 d . . . . .
H3A H 0.399716 1.009539 0.135347 0.025 Uiso 1 1 calc R U . . .
C4A C 0.53756(18) 0.8645(2) 0.16811(17) 0.0230(4) Uani 1 1 d . . . . .
H4A H 0.535449 0.862976 0.099872 0.028 Uiso 1 1 calc R U . . .
C5A C 0.62096(17) 0.77918(19) 0.24772(17) 0.0225(4) Uani 1 1 d . . . . .
H5A H 0.675625 0.718511 0.233849 0.027 Uiso 1 1 calc R U . . .
C6A C 0.62580(17) 0.78102(18) 0.34722(17) 0.0198(4) Uani 1 1 d . . . . .
H6A H 0.683349 0.721292 0.400736 0.024 Uiso 1 1 calc R U . . .
C7A C 0.36902(16) 1.04257(17) 0.31045(15) 0.0171(4) Uani 1 1 d . . . . .
H7A H 0.304601 1.084126 0.260812 0.021 Uiso 1 1 calc R U . . .
C8A C 0.25703(16) 1.14180(17) 0.41076(16) 0.0192(4) Uani 1 1 d . . . . .
H8A1 H 0.207451 1.185690 0.343464 0.023 Uiso 1 1 calc R U . . .
H8A2 H 0.271965 1.201607 0.428602 0.023 Uiso 1 1 calc R U . . .
C9A C 0.19503(16) 1.06272(19) 0.50559(17) 0.0211(4) Uani 1 1 d . . . . .
H9A1 H 0.119283 1.114130 0.512562 0.025 Uiso 1 1 calc R U . . .
H9A2 H 0.180584 1.003944 0.485980 0.025 Uiso 1 1 calc R U . . .
C10A C 0.25695(16) 0.99411(18) 0.61728(16) 0.0182(4) Uani 1 1 d . . . . .
H10A H 0.272499 1.051960 0.637506 0.022 Uiso 1 1 calc R U . . .
H10B H 0.205943 0.952404 0.672960 0.022 Uiso 1 1 calc R U . . .
C11A C 0.40792(17) 0.81931(17) 0.73410(16) 0.0190(4) Uani 1 1 d . . . . .
H11A H 0.342548 0.793623 0.778328 0.023 Uiso 1 1 calc R U . . .
H11B H 0.437550 0.860244 0.765974 0.023 Uiso 1 1 calc R U . . .
C12A C 0.50246(17) 0.70908(18) 0.74040(18) 0.0224(4) Uani 1 1 d . . . . .
H12A H 0.554709 0.733905 0.678477 0.027 Uiso 1 1 calc R U . . .
H12B H 0.548005 0.671455 0.809611 0.027 Uiso 1 1 calc R U . . .
C13A C 0.45241(18) 0.61779(18) 0.73595(19) 0.0245(4) Uani 1 1 d . . . . .
H13A H 0.416524 0.578099 0.806765 0.029 Uiso 1 1 calc R U . . .
H13B H 0.391591 0.660061 0.677590 0.029 Uiso 1 1 calc R U . . .
C14A C 0.5007(2) 0.4178(2) 0.7426(2) 0.0377(6) Uani 1 1 d . . . . .
H14A H 0.428410 0.443530 0.702261 0.045 Uiso 1 1 calc R U . . .
H14B H 0.487939 0.379705 0.821688 0.045 Uiso 1 1 calc R U . . .
H14C H 0.558431 0.360300 0.722905 0.045 Uiso 1 1 calc R U . . .
C15A C 0.5755(2) 0.5728(2) 0.5969(2) 0.0386(6) Uani 1 1 d . . . . .
H15A H 0.637661 0.511363 0.586142 0.046 Uiso 1 1 calc R U . . .
H15B H 0.601787 0.643359 0.577677 0.046 Uiso 1 1 calc R U . . .
H15C H 0.508984 0.595798 0.549953 0.046 Uiso 1 1 calc R U . . .
H2A H 0.354(2) 0.862(2) 0.589(2) 0.027(6) Uiso 1 1 d . . . . .
MnB Mn 1.000000 0.000000 1.000000 0.01343(10) Uani 1 2 d S . P . .
O1B O 0.95357(11) 0.14334(12) 1.01370(11) 0.0182(3) Uani 1 1 d . . . . .
N1B N 1.13262(13) -0.05940(14) 1.10674(13) 0.0154(3) Uani 1 1 d . . . . .
N2B N 1.13311(13) 0.08092(14) 0.87286(13) 0.0168(3) Uani 1 1 d . . . . .
N3B N 0.95024(17) 0.46974(18) 0.7428(2) 0.0432(6) Uani 1 1 d . . . . .
C1B C 0.95820(16) 0.15379(17) 1.10453(16) 0.0172(4) Uani 1 1 d . . . . .
C2B C 1.03761(16) 0.07026(18) 1.19125(16) 0.0183(4) Uani 1 1 d . . . . .
C3B C 1.03510(18) 0.0846(2) 1.28719(17) 0.0234(4) Uani 1 1 d . . . . .
H3B H 1.087998 0.027395 1.346116 0.028 Uiso 1 1 calc R U . . .
C4B C 0.95694(19) 0.1806(2) 1.29680(18) 0.0268(5) Uani 1 1 d . . . . .
H4B H 0.954377 0.188366 1.362523 0.032 Uiso 1 1 calc R U . . .
C5B C 0.88211(18) 0.2656(2) 1.2091(2) 0.0275(5) Uani 1 1 d . . . . .
H5B H 0.830027 0.333261 1.214288 0.033 Uiso 1 1 calc R U . . .
C6B C 0.88200(17) 0.25353(19) 1.11410(18) 0.0230(4) Uani 1 1 d . . . . .
H6B H 0.830199 0.312913 1.055008 0.028 Uiso 1 1 calc R U . . .
C7B C 1.12895(16) -0.02424(17) 1.18078(15) 0.0175(4) Uani 1 1 d . . . . .
H7B H 1.191277 -0.063568 1.232692 0.021 Uiso 1 1 calc R U . . .
C8B C 1.24101(16) -0.14033(17) 1.09410(16) 0.0180(4) Uani 1 1 d . . . . .
H8B1 H 1.224466 -0.205632 1.086095 0.022 Uiso 1 1 calc R U . . .
H8B2 H 1.290939 -0.176983 1.160425 0.022 Uiso 1 1 calc R U . . .
C9B C 1.30305(16) -0.07070(18) 0.99320(16) 0.0194(4) Uani 1 1 d . . . . .
H9B1 H 1.318825 -0.006192 1.003167 0.023 Uiso 1 1 calc R U . . .
H9B2 H 1.378205 -0.125799 0.990532 0.023 Uiso 1 1 calc R U . . .
C10B C 1.24092(16) -0.01411(17) 0.88268(15) 0.0170(4) Uani 1 1 d . . . . .
H10C H 1.292663 0.020730 0.823525 0.020 Uiso 1 1 calc R U . . .
H10D H 1.222809 -0.077354 0.872404 0.020 Uiso 1 1 calc R U . . .
C11B C 1.09280(17) 0.15891(18) 0.75701(16) 0.0198(4) Uani 1 1 d . . . . .
H11C H 1.063739 0.112951 0.730586 0.024 Uiso 1 1 calc R U . . .
H11D H 1.158873 0.181162 0.711770 0.024 Uiso 1 1 calc R U . . .
C12B C 0.99854(17) 0.27284(18) 0.74052(18) 0.0233(4) Uani 1 1 d . . . . .
H12C H 0.968797 0.315069 0.663685 0.028 Uiso 1 1 calc R U . . .
H12D H 0.934297 0.251008 0.789123 0.028 Uiso 1 1 calc R U . . .
C13B C 1.03985(19) 0.3566(2) 0.7647(3) 0.0382(6) Uani 1 1 d . . . . .
H13C H 1.065467 0.315974 0.842682 0.046 Uiso 1 1 calc R U . . .
H13D H 1.106902 0.374783 0.719067 0.046 Uiso 1 1 calc R U . . .
C14B C 0.9259(3) 0.5439(3) 0.6233(3) 0.0750(12) Uani 1 1 d . . . . .
H14D H 0.996088 0.562701 0.586598 0.090 Uiso 1 1 calc R U . . .
H14E H 0.865987 0.618634 0.610239 0.090 Uiso 1 1 calc R U . . .
H14F H 0.899664 0.499580 0.593996 0.090 Uiso 1 1 calc R U . . .
C15B C 0.9896(3) 0.5340(3) 0.7883(5) 0.0931(17) Uani 1 1 d . . . . .
H15D H 1.000063 0.486119 0.868135 0.112 Uiso 1 1 calc R U . . .
H15E H 0.932297 0.611271 0.771384 0.112 Uiso 1 1 calc R U . . .
H15F H 1.062898 0.547659 0.756079 0.112 Uiso 1 1 calc R U . . .
O100 O 0.73838(16) 0.46976(19) 0.83226(18) 0.0561(6) Uani 1 1 d . . . . .
O200 O 0.5747(5) 0.3979(4) 0.9946(4) 0.0683(13) Uani 0.5 1 d . . P . .
H2B H 1.150(3) 0.127(3) 0.899(3) 0.082 Uiso 1 1 d . U . . .
Cl1 Cl 0.22815(5) 0.71922(5) 0.47294(4) 0.02777(13) Uani 1 1 d . . . . .
O11 O 0.10663(16) 0.7710(2) 0.46230(18) 0.0553(6) Uani 1 1 d . . . . .
O12 O 0.2811(2) 0.7991(2) 0.4810(2) 0.0639(6) Uani 1 1 d . . . . .
O13 O 0.26685(19) 0.70385(19) 0.37730(17) 0.0546(6) Uani 1 1 d . . . . .
O14 O 0.2583(2) 0.6067(2) 0.56743(19) 0.0697(7) Uani 1 1 d . . . . .
Cl2 Cl 0.29967(5) 0.30704(6) 1.01663(5) 0.03670(15) Uani 1 1 d . . . . .
O21 O 0.42207(15) 0.25389(18) 1.03079(17) 0.0469(5) Uani 1 1 d . . . . .
O22 O 0.2495(2) 0.2201(3) 1.0152(2) 0.0746(7) Uani 1 1 d . . . . .
O23 O 0.2565(2) 0.3259(3) 1.10882(19) 0.0696(7) Uani 1 1 d . . . . .
O24 O 0.2716(2) 0.4102(3) 0.9168(2) 0.0894(10) Uani 1 1 d . . . . .

loop_
_atom_site_aniso_label
_atom_site_aniso_U_11
_atom_site_aniso_U_22
_atom_site_aniso_U_33
_atom_site_aniso_U_23
_atom_site_aniso_U_13
_atom_site_aniso_U_12
MnA 0.01280(19) 0.01313(19) 0.0158(2) -0.00962(16) -0.00193(14) -0.00103(15)
O1A 0.0182(7) 0.0153(6) 0.0189(7) -0.0109(5) -0.0016(5) -0.0022(5)
N1A 0.0140(7) 0.0146(7) 0.0182(8) -0.0088(6) -0.0011(6) -0.0020(6)
N2A 0.0155(8) 0.0157(8) 0.0200(8) -0.0111(7) -0.0008(6) -0.0022(6)
N3A 0.0232(9) 0.0150(8) 0.0377(11) -0.0107(8) 0.0059(8) -0.0057(7)
C1A 0.0174(9) 0.0171(9) 0.0206(9) -0.0120(8) 0.0035(7) -0.0094(7)
C2A 0.0171(9) 0.0195(9) 0.0204(9) -0.0132(8) 0.0011(7) -0.0076(7)
C3A 0.0216(10) 0.0271(10) 0.0197(10) -0.0135(8) 0.0004(8) -0.0107(8)
C4A 0.0245(10) 0.0342(11) 0.0246(10) -0.0216(9) 0.0063(8) -0.0159(9)
C5A 0.0223(10) 0.0263(10) 0.0316(11) -0.0222(9) 0.0095(8) -0.0122(8)
C6A 0.0183(9) 0.0199(10) 0.0265(10) -0.0145(8) 0.0034(8) -0.0070(8)
C7A 0.0164(9) 0.0183(9) 0.0182(9) -0.0086(8) -0.0027(7) -0.0053(7)
C8A 0.0152(9) 0.0189(9) 0.0233(10) -0.0124(8) -0.0047(7) 0.0021(7)
C9A 0.0129(9) 0.0262(10) 0.0262(10) -0.0158(9) -0.0014(7) -0.0011(8)
C10A 0.0139(9) 0.0216(10) 0.0215(10) -0.0131(8) 0.0015(7) -0.0032(7)
C11A 0.0199(9) 0.0181(9) 0.0198(9) -0.0093(8) -0.0005(7) -0.0049(8)
C12A 0.0197(10) 0.0181(10) 0.0289(11) -0.0099(8) -0.0015(8) -0.0047(8)
C13A 0.0192(10) 0.0184(10) 0.0365(12) -0.0140(9) 0.0038(8) -0.0047(8)
C14A 0.0357(13) 0.0205(11) 0.0603(17) -0.0203(11) 0.0135(12) -0.0132(10)
C15A 0.0491(15) 0.0254(12) 0.0424(14) -0.0185(11) 0.0160(12) -0.0121(11)
MnB 0.01182(19) 0.01465(19) 0.0158(2) -0.00976(16) -0.00156(14) -0.00093(15)
O1B 0.0188(7) 0.0178(7) 0.0206(7) -0.0123(6) -0.0025(5) -0.0014(5)
N1B 0.0129(7) 0.0161(8) 0.0175(8) -0.0085(6) -0.0009(6) -0.0025(6)
N2B 0.0152(8) 0.0160(8) 0.0194(8) -0.0094(7) 0.0001(6) -0.0022(6)
N3B 0.0246(10) 0.0223(10) 0.0832(18) -0.0265(11) -0.0023(10) -0.0012(8)
C1B 0.0152(9) 0.0201(9) 0.0232(10) -0.0142(8) 0.0035(7) -0.0079(7)
C2B 0.0168(9) 0.0219(10) 0.0227(10) -0.0144(8) 0.0024(7) -0.0079(8)
C3B 0.0234(10) 0.0326(11) 0.0234(10) -0.0180(9) 0.0014(8) -0.0116(9)
C4B 0.0275(11) 0.0389(12) 0.0315(12) -0.0281(10) 0.0074(9) -0.0151(10)
C5B 0.0226(10) 0.0323(12) 0.0450(13) -0.0313(11) 0.0076(9) -0.0107(9)
C6B 0.0192(10) 0.0227(10) 0.0343(12) -0.0189(9) 0.0004(8) -0.0053(8)
C7B 0.0166(9) 0.0213(10) 0.0166(9) -0.0089(8) -0.0016(7) -0.0068(8)
C8B 0.0136(9) 0.0185(9) 0.0201(9) -0.0098(8) -0.0033(7) 0.0010(7)
C9B 0.0123(9) 0.0247(10) 0.0233(10) -0.0145(8) -0.0004(7) -0.0019(7)
C10B 0.0136(9) 0.0193(9) 0.0199(9) -0.0117(8) 0.0025(7) -0.0029(7)
C11B 0.0187(9) 0.0197(10) 0.0194(9) -0.0079(8) 0.0011(7) -0.0049(8)
C12B 0.0188(10) 0.0191(10) 0.0262(11) -0.0060(8) -0.0018(8) -0.0038(8)
C13B 0.0199(11) 0.0212(11) 0.0747(19) -0.0237(12) -0.0051(11) -0.0014(9)
C14B 0.068(2) 0.0275(15) 0.086(3) -0.0037(16) 0.011(2) 0.0051(15)
C15B 0.0391(17) 0.056(2) 0.221(5) -0.096(3) -0.019(2) 0.0004(15)
O100 0.0256(9) 0.0555(13) 0.0597(13) -0.0116(11) 0.0004(9) 0.0022(9)
O200 0.082(3) 0.058(3) 0.066(3) -0.027(2) 0.011(3) -0.025(3)
Cl1 0.0315(3) 0.0286(3) 0.0261(3) -0.0158(2) -0.0008(2) -0.0062(2)
O11 0.0308(10) 0.0801(16) 0.0608(13) -0.0439(12) 0.0012(9) -0.0032(10)
O12 0.0688(15) 0.0609(14) 0.0889(17) -0.0482(14) -0.0063(13) -0.0277(12)
O13 0.0629(13) 0.0555(13) 0.0447(11) -0.0354(10) 0.0081(10) 0.0028(10)
O14 0.0792(17) 0.0541(14) 0.0484(13) 0.0071(11) -0.0176(12) -0.0244(12)
Cl2 0.0300(3) 0.0436(3) 0.0277(3) -0.0156(3) 0.0011(2) 0.0005(2)
O21 0.0293(9) 0.0514(12) 0.0581(12) -0.0298(10) -0.0040(8) 0.0012(8)
O22 0.0551(14) 0.0845(18) 0.101(2) -0.0529(17) -0.0067(13) -0.0198(13)
O23 0.0599(14) 0.0986(19) 0.0555(14) -0.0505(14) 0.0167(11) -0.0089(13)
O24 0.0632(16) 0.0782(18) 0.0564(15) 0.0138(13) -0.0016(12) 0.0034(14)

loop_
_atom_type_symbol
_atom_type_description
_atom_type_scat_dispersion_real
_atom_type_scat_dispersion_imag
_atom_type_scat_source
C C 0.0033 0.0016 'International Tables Vol C Tables 4.2.6.8 and 6.1.1.4'
H H 0.0000 0.0000 'International Tables Vol C Tables 4.2.6.8 and 6.1.1.4'
N N 0.0061 0.0033 'International Tables Vol C Tables 4.2.6.8 and 6.1.1.4'
O O 0.0106 0.0060 'International Tables Vol C Tables 4.2.6.8 and 6.1.1.4'
Cl Cl 0.1484 0.1585 'International Tables Vol C Tables 4.2.6.8 and 6.1.1.4'
Mn Mn 0.3368 0.7283 'International Tables Vol C Tables 4.2.6.8 and 6.1.1.4'

loop_
_geom_angle_atom_site_label_1
_geom_angle_atom_site_label_2
_geom_angle_atom_site_label_3
_geom_angle
_geom_angle_site_symmetry_1
_geom_angle_site_symmetry_3
_geom_angle_publ_flag
O1A MnA O1A 180.00(4) . 2_676 ?
O1A MnA N1A 91.15(6) . 2_676 ?
O1A MnA N1A 88.85(6) 2_676 2_676 ?
O1A MnA N1A 88.85(6) . . ?
O1A MnA N1A 91.15(6) 2_676 . ?
N1A MnA N1A 180.0 2_676 . ?
O1A MnA N2A 89.13(6) . . ?
O1A MnA N2A 90.87(6) 2_676 . ?
N1A MnA N2A 98.89(6) 2_676 . ?
N1A MnA N2A 81.11(6) . . ?
O1A MnA N2A 90.88(6) . 2_676 ?
O1A MnA N2A 89.12(6) 2_676 2_676 ?
N1A MnA N2A 81.11(6) 2_676 2_676 ?
N1A MnA N2A 98.89(6) . 2_676 ?
N2A MnA N2A 180.0 . 2_676 ?
C1A O1A MnA 127.64(12) . . ?
C7A N1A C8A 117.57(16) . . ?
C7A N1A MnA 123.87(13) . . ?
C8A N1A MnA 118.25(11) . . ?
C11A N2A C10A 110.87(15) . . ?
C11A N2A MnA 116.67(11) . . ?
C10A N2A MnA 110.89(11) . . ?
C15A N3A C14A 109.51(19) . . ?
C15A N3A C13A 111.45(17) . . ?
C14A N3A C13A 110.87(17) . . ?
O1A C1A C6A 119.24(17) . . ?
O1A C1A C2A 122.69(16) . . ?
C6A C1A C2A 118.06(17) . . ?
C3A C2A C1A 119.71(17) . . ?
C3A C2A C7A 118.35(17) . . ?
C1A C2A C7A 121.70(17) . . ?
C4A C3A C2A 121.10(19) . . ?
C3A C4A C5A 119.18(18) . . ?
C6A C5A C4A 121.04(18) . . ?
C5A C6A C1A 120.89(19) . . ?
N1A C7A C2A 125.69(17) . . ?
N1A C8A C9A 110.66(16) . . ?
C10A C9A C8A 116.28(16) . . ?
N2A C10A C9A 113.09(15) . . ?
N2A C11A C12A 111.91(16) . . ?
C13A C12A C11A 111.28(16) . . ?
N3A C13A C12A 112.15(17) . . ?
O1B MnB O1B 180.0 . 2_757 ?
O1B MnB N1B 88.63(6) . . ?
O1B MnB N1B 91.36(6) 2_757 . ?
O1B MnB N1B 91.36(6) . 2_757 ?
O1B MnB N1B 88.64(6) 2_757 2_757 ?
N1B MnB N1B 180.0 . 2_757 ?
O1B MnB N2B 92.71(6) . 2_757 ?
O1B MnB N2B 87.29(6) 2_757 2_757 ?
N1B MnB N2B 98.17(6) . 2_757 ?
N1B MnB N2B 81.83(6) 2_757 2_757 ?
O1B MnB N2B 87.29(6) . . ?
O1B MnB N2B 92.71(6) 2_757 . ?
N1B MnB N2B 81.83(6) . . ?
N1B MnB N2B 98.17(6) 2_757 . ?
N2B MnB N2B 180.00(8) 2_757 . ?
C1B O1B MnB 126.41(12) . . ?
C7B N1B C8B 118.40(16) . . ?
C7B N1B MnB 123.10(13) . . ?
C8B N1B MnB 118.36(11) . . ?
C11B N2B C10B 111.80(15) . . ?
C11B N2B MnB 117.52(11) . . ?
C10B N2B MnB 110.63(11) . . ?
C15B N3B C13B 108.6(2) . . ?
C15B N3B C14B 110.5(3) . . ?
C13B N3B C14B 110.6(2) . . ?
O1B C1B C2B 122.65(17) . . ?
O1B C1B C6B 118.84(18) . . ?
C2B C1B C6B 118.51(18) . . ?
C1B C2B C3B 119.65(18) . . ?
C1B C2B C7B 121.50(17) . . ?
C3B C2B C7B 118.61(18) . . ?
C4B C3B C2B 121.0(2) . . ?
C3B C4B C5B 119.07(19) . . ?
C6B C5B C4B 121.24(19) . . ?
C5B C6B C1B 120.4(2) . . ?
N1B C7B C2B 125.23(17) . . ?
N1B C8B C9B 110.15(15) . . ?
C10B C9B C8B 116.60(16) . . ?
N2B C10B C9B 112.71(15) . . ?
N2B C11B C12B 113.44(16) . . ?
C13B C12B C11B 112.63(17) . . ?
N3B C13B C12B 112.54(19) . . ?
O14 Cl1 O13 109.64(15) . . ?
O14 Cl1 O11 110.99(15) . . ?
O13 Cl1 O11 108.30(13) . . ?
O14 Cl1 O12 109.47(15) . . ?
O13 Cl1 O12 109.36(15) . . ?
O11 Cl1 O12 109.06(14) . . ?
O24 Cl2 O23 113.81(18) . . ?
O24 Cl2 O21 111.08(15) . . ?
O23 Cl2 O21 109.18(14) . . ?
O24 Cl2 O22 108.01(19) . . ?
O23 Cl2 O22 107.11(17) . . ?
O21 Cl2 O22 107.38(14) . . ?

loop_
_geom_bond_atom_site_label_1
_geom_bond_atom_site_label_2
_geom_bond_distance
_geom_bond_site_symmetry_2
_geom_bond_publ_flag
MnA O1A 1.8865(12) . ?
MnA O1A 1.8866(12) 2_676 ?
MnA N1A 2.0357(15) 2_676 ?
MnA N1A 2.0357(15) . ?
MnA N2A 2.3684(16) . ?
MnA N2A 2.3685(16) 2_676 ?
O1A C1A 1.328(2) . ?
N1A C7A 1.289(2) . ?
N1A C8A 1.475(2) . ?
N2A C11A 1.480(2) . ?
N2A C10A 1.484(2) . ?
N3A C15A 1.484(3) . ?
N3A C14A 1.490(3) . ?
N3A C13A 1.501(3) . ?
C1A C6A 1.407(3) . ?
C1A C2A 1.414(3) . ?
C2A C3A 1.410(3) . ?
C2A C7A 1.441(3) . ?
C3A C4A 1.380(3) . ?
C4A C5A 1.387(3) . ?
C5A C6A 1.386(3) . ?
C8A C9A 1.530(3) . ?
C9A C10A 1.523(3) . ?
C11A C12A 1.524(3) . ?
C12A C13A 1.524(3) . ?
MnB O1B 1.8808(13) . ?
MnB O1B 1.8808(13) 2_757 ?
MnB N1B 2.0278(15) . ?
MnB N1B 2.0278(15) 2_757 ?
MnB N2B 2.3423(16) 2_757 ?
MnB N2B 2.3423(16) . ?
O1B C1B 1.325(2) . ?
N1B C7B 1.287(2) . ?
N1B C8B 1.474(2) . ?
N2B C11B 1.481(2) . ?
N2B C10B 1.482(2) . ?
N3B C15B 1.459(4) . ?
N3B C13B 1.472(3) . ?
N3B C14B 1.480(4) . ?
C1B C2B 1.407(3) . ?
C1B C6B 1.409(3) . ?
C2B C3B 1.410(3) . ?
C2B C7B 1.445(3) . ?
C3B C4B 1.381(3) . ?
C4B C5B 1.389(3) . ?
C5B C6B 1.384(3) . ?
C8B C9B 1.527(3) . ?
C9B C10B 1.522(3) . ?
C11B C12B 1.520(3) . ?
C12B C13B 1.508(3) . ?
Cl1 O14 1.417(2) . ?
Cl1 O13 1.4254(18) . ?
Cl1 O11 1.426(2) . ?
Cl1 O12 1.434(2) . ?
Cl2 O24 1.393(2) . ?
Cl2 O23 1.413(2) . ?
Cl2 O21 1.4382(19) . ?
Cl2 O22 1.455(3) . ?
